data_1007058
loop_
_publ_author_name
'Masse, R'
'Durif, A'
'Guitel, J C'
'Tordjman, I'

_publ_section_title
;
Structure cristalline du monophosphate lacunaire K Ti~2~ (P O~4~)~3~.
Monophosphates lacunaires Nb Ge (P O~4~)~3~ et M(V) Ti (P O~4~)~3~ pour
M(V) = Sb, Nb, Ta
;
_journal_coden_ASTM BUFCAE
_journal_name_full
;
Bulletin de la Societe Francaise de Mineralogie et de Cristallographie
(72,1949-100,1977)
;
_journal_page_first 47
_journal_page_last 55
_journal_volume 95
_journal_year 1972
_chemical_formula_structural 'K Ti2 (P O4)3'
_chemical_formula_sum 'K O12 P3 Ti2'
_chemical_name_systematic 'Potassium dititanium phosphate'
_space_group_IT_number 198
_symmetry_cell_setting cubic
_symmetry_Int_Tables_number 198
_symmetry_space_group_name_Hall 'P 2ac 2ab 3'
_symmetry_space_group_name_H-M 'P 21 3'
_cell_angle_alpha 90
_cell_angle_beta 90
_cell_angle_gamma 90
_cell_formula_units_Z 4
_cell_length_a 9.770(6)
_cell_length_b 9.770(6)
_cell_length_c 9.770(6)
_cell_volume 932.6
_exptl_crystal_density_meas 2.99(5)
_refine_ls_R_factor_all 0.1
_cod_database_code 1007058

loop_
_symmetry_equiv_pos_as_xyz
x,y,z
y,z,x
z,x,y
1/2+x,1/2-y,-z
1/2+y,1/2-z,-x
1/2+z,1/2-x,-y
-x,1/2+y,1/2-z
-y,1/2+z,1/2-x
-z,1/2+x,1/2-y
1/2-x,-y,1/2+z
1/2-y,-z,1/2+x
1/2-z,-x,1/2+y

loop_
_atom_site_label
_atom_site_type_symbol
_atom_site_symmetry_multiplicity
_atom_site_Wyckoff_symbol
_atom_site_fract_x
_atom_site_fract_y
_atom_site_fract_z
_atom_site_occupancy
_atom_site_attached_hydrogens
_atom_site_calc_flag
Ti1 Ti4+ 4 a 0.5865(3) 0.5865(3) 0.5865(3) 1. 0 d
Ti2 Ti4+ 4 a 0.8624(3) 0.8624(3) 0.8624(3) 1. 0 d
K1 K1+ 4 a 0.2818(6) 0.2818(6) 0.2818(6) 0.80(3) 0 d
K2 K1+ 4 a 0.0730(23) 0.0730(23) 0.0730(23) 0.20(3) 0 d
P1 P5+ 12 b 0.6266(4) 0.4543(4) 0.2720(4) 1. 0 d
O1 O2- 12 b 0.648(1) 0.499(1) 0.421(1) 1. 0 d
O2 O2- 12 b 0.763(1) 0.476(1) 0.196(1) 1. 0 d
O3 O2- 12 b 0.582(1) 0.304(1) 0.264(1) 1. 0 d
O4 O2- 12 b 0.515(1) 0.541(1) 0.203(1) 1. 0 d

loop_
_atom_type_symbol
_atom_type_oxidation_number
Ti4+ 4.000
K1+ 1.000
P5+ 5.000
O2- -2.000
